data_4117413
loop_
_publ_author_name
'Allyson M. Fry'
'Harry A. Seibel'
'Indunil N. Lokuhewa'
'Patrick M. Woodward'

_publ_section_title
;
 Na1.5Ag1.5MO3F3(M = Mo, W): An Ordered Oxyfluoride Derivative of the
 LiNbO3Structure
;
_journal_name_full 'Journal of the American Chemical Society'
_journal_page_first 2621
_journal_page_last 2625
_journal_paper_doi 10.1021/ja208587e
_journal_volume 134
_journal_year 2012
_chemical_formula_sum 'Ag1.5 F3 Mo Na1.5 O3'
_space_group_IT_number 148
_symmetry_cell_setting trigonal
_symmetry_space_group_name_Hall '-R 3'
_symmetry_space_group_name_H-M 'R -3 :H'
_cell_angle_alpha 90
_cell_angle_beta 90
_cell_angle_gamma 120
_cell_formula_units_Z 6
_cell_length_a 5.754547(12)
_cell_length_b 5.754547(12)
_cell_length_c 28.503915(79)
_cell_volume 817.443(3)
_cod_data_source_file ja208587e_si_002.cif
_cod_data_source_block A
_cod_original_cell_volume 817.4430(40)
_cod_original_sg_symbol_H-M 'R -3'
_cod_original_formula_sum 'Na1.5 Ag1.5 Mo O3 F3'
_cod_database_code 4117413

loop_
_symmetry_equiv_pos_as_xyz
'-x, -y, -z'
'-x+y, -x, z'
'-y, x-y, z'
'y, -x+y, -z'
'x-y, x, -z'
'x, y, z'
'-x-1/3, -y+1/3, -z+1/3'
'-x+y-1/3, -x+1/3, z+1/3'
'-y-1/3, x-y+1/3, z+1/3'
'y-1/3, -x+y+1/3, -z+1/3'
'x-y-1/3, x+1/3, -z+1/3'
'x-1/3, y+1/3, z+1/3'
'-x+1/3, -y-1/3, -z-1/3'
'-x+y+1/3, -x-1/3, z-1/3'
'-y+1/3, x-y-1/3, z-1/3'
'y+1/3, -x+y-1/3, -z-1/3'
'x-y+1/3, x-1/3, -z-1/3'
'x+1/3, y-1/3, z-1/3'

loop_
_atom_site_label
_atom_site_type_symbol
_atom_site_symmetry_multiplicity
_atom_site_Wyckoff_symbol
_atom_site_fract_x
_atom_site_fract_y
_atom_site_fract_z
_atom_site_occupancy
_atom_site_B_iso_or_equiv
Ag(2) Ag+1 3 a 0 0 0 1 1.283(25)
Ag(1a) Ag+1 6 c 0 0 0.374392(32) 0.8811(12) 1.259(20)
Na(1a) Na+1 6 c 0 0 0.374392(32) 0.1189(12) 1.259(20)
Na(1b) Na+1 6 c 0 0 0.133556(94) 0.8811(12) 1.259(20)
Ag(1b) Ag+1 6 c 0 0 0.133556(94) 0.1189(12) 1.259(20)
Na(2) Na+1 3 b 0 0 0.5 1 1.283(25)
Mo Mo+6 6 c 0 0 0.257533(27) 1 0.608(23)
O O-2 18 f 0.58854(73) 0.94937(78) 0.38207(15) 1 1.359(60)
F F-1 18 f 0.56676(60) 0.93926(63) 0.87333(13) 1 1.359(60)

loop_
_cod_changelog_entry_id
_cod_changelog_entry_author
_cod_changelog_entry_date
_cod_changelog_entry_text
1 'Vaitkus, Antanas' 2023-12-04T18:57:37+02:00
;
 Updated atom site labels, multiplicity values and added the
 '_atom_site_Wyckoff_symbol' data item after consulting the original publication.
;
